data_7710756
loop_
_publ_author_name
'Stevens, Matthew Philip'
'Spray, Emily'
'Vitorica-Yrzebal, Inigo'
'Singh, Kuldip'
'Timmermann, Vanessa M.'
'Sotorrios, Lia'
'Macgregor, Stuart Alan'
'Ortu, Fabrizio'

_publ_section_title
;
 Synthesis, Characterisation and Reactivity of Group 2 Complexes with a
 Thiopyridyl Scorpionate Ligand
;
_journal_name_full 'Dalton Transactions'
_journal_paper_doi 10.1039/D2DT02012B
_journal_year 2022
_chemical_formula_moiety '2(C20 H21 Mg N3 S3)'
_chemical_formula_sum 'C40 H42 Mg2 N6 S6'
_chemical_formula_weight 847.77
_chemical_properties_physical Air-sensitive,Moisture-sensitive,Heat-sensitive,Oxygen-sensitive
_space_group_crystal_system triclinic
_space_group_IT_number 2
_space_group_name_Hall '-P 1'
_space_group_name_H-M_alt 'P -1'
_atom_sites_solution_hydrogens geom
_atom_sites_solution_primary dual
_atom_sites_solution_secondary difmap
_audit_creation_date 2021-06-21
_audit_creation_method
;
Olex2 1.3
(compiled 2020.07.31 svn.rc2a77460 for OlexSys, GUI svn.r6145)
;
_audit_update_record
;
2021-07-20 deposited with the CCDC.	2022-07-15 downloaded from the CCDC.
;
_cell_angle_alpha 87.806(5)
_cell_angle_beta 76.581(5)
_cell_angle_gamma 79.929(5)
_cell_formula_units_Z 2
_cell_length_a 12.1983(6)
_cell_length_b 12.2683(8)
_cell_length_c 14.8689(10)
_cell_measurement_reflns_used 2589
_cell_measurement_temperature 99.9(2)
_cell_measurement_theta_max 27.1430
_cell_measurement_theta_min 3.6340
_cell_volume 2131.1(2)
_computing_cell_refinement 'CrysAlisPro 1.171.40.84a (Rigaku OD, 2020)'
_computing_data_collection 'CrysAlisPro 1.171.40.84a (Rigaku OD, 2020)'
_computing_data_reduction 'CrysAlisPro 1.171.40.84a (Rigaku OD, 2020)'
_computing_molecular_graphics 'Olex2 1.3 (Dolomanov et al., 2009)'
_computing_publication_material 'Olex2 1.3 (Dolomanov et al., 2009)'
_computing_structure_refinement 'SHELXL 2018/3 (Sheldrick, 2015)'
_computing_structure_solution 'SHELXT 2018/2 (Sheldrick, 2018)'
_diffrn_ambient_temperature 99.9(2)
_diffrn_detector_area_resol_mean 8.0714
_diffrn_detector_type Eos
_diffrn_measured_fraction_theta_full 0.998
_diffrn_measured_fraction_theta_max 0.851
_diffrn_measurement_details
;
List of Runs (angles in degrees, time in seconds):

  # Type    Start    End  Width  t~exp~   \w     \q     \k     \f   Frames
#--------------------------------------------------------------------------
  1  \w    -83.00  -7.00   1.00   10.00    --  -18.04 -57.00 -30.00   76
  2  \w     63.00  94.00   1.00   10.00    --   19.45 178.00-150.00   31
  3  \w    -11.00  25.00   1.00   10.00    --   19.45  77.00 -30.00   36
  4  \w    -37.00  47.00   1.00   10.00    --   19.45 -77.00-150.00   84
  5  \w     -7.00  22.00   1.00   10.00    --   19.45  77.00-180.00   29
  6  \w     -3.00  42.00   1.00   10.00    --   19.45  77.00  60.00   45
  7  \w    -54.00  72.00   1.00   10.00    --   19.45   0.00-150.00  126
;
_diffrn_measurement_device 'four-circle diffractometer'
_diffrn_measurement_device_type 'Bruker P4'
_diffrn_measurement_method '\w scans'
_diffrn_radiation_type MoK\a
_diffrn_radiation_wavelength 0.71073
_diffrn_reflns_av_R_equivalents 0.0618
_diffrn_reflns_av_unetI/netI 0.1332
_diffrn_reflns_Laue_measured_fraction_full 0.998
_diffrn_reflns_Laue_measured_fraction_max 0.851
_diffrn_reflns_limit_h_max 15
_diffrn_reflns_limit_h_min -16
_diffrn_reflns_limit_k_max 16
_diffrn_reflns_limit_k_min -16
_diffrn_reflns_limit_l_max 14
_diffrn_reflns_limit_l_min -19
_diffrn_reflns_number 18611
_diffrn_reflns_point_group_measured_fraction_full 0.998
_diffrn_reflns_point_group_measured_fraction_max 0.851
_diffrn_reflns_theta_full 25.242
_diffrn_reflns_theta_max 29.114
_diffrn_reflns_theta_min 3.373
_exptl_absorpt_coefficient_mu 0.387
_exptl_absorpt_correction_T_max 1.00000
_exptl_absorpt_correction_T_min 0.99635
_exptl_absorpt_correction_type none
_exptl_absorpt_process_details
;
CrysAlisPro 1.171.40.84a (Rigaku Oxford Diffraction, 2020)
Empirical absorption correction using spherical harmonics,
implemented in SCALE3 ABSPACK scaling algorithm.
;
_exptl_crystal_colour 'clear light yellow'
_exptl_crystal_colour_lustre clear
_exptl_crystal_colour_modifier light
_exptl_crystal_colour_primary yellow
_exptl_crystal_density_diffrn 1.321
_exptl_crystal_description block
_exptl_crystal_F_000 888
_exptl_crystal_size_max 0.21
_exptl_crystal_size_mid 0.19
_exptl_crystal_size_min 0.13
_refine_diff_density_max 0.437
_refine_diff_density_min -0.427
_refine_diff_density_rms 0.094
_refine_ls_extinction_method none
_refine_ls_goodness_of_fit_ref 1.060
_refine_ls_hydrogen_treatment constr
_refine_ls_matrix_type full
_refine_ls_number_parameters 489
_refine_ls_number_reflns 9751
_refine_ls_number_restraints 0
_refine_ls_restrained_S_all 1.060
_refine_ls_R_factor_all 0.1297
_refine_ls_R_factor_gt 0.0749
_refine_ls_shift/su_max 0.000
_refine_ls_shift/su_mean 0.000
_refine_ls_structure_factor_coef Fsqd
_refine_ls_weighting_details 'w=1/[\s^2^(Fo^2^)+(0.0264P)^2^+0.5729P] where P=(Fo^2^+2Fc^2^)/3'
_refine_ls_weighting_scheme calc
_refine_ls_wR_factor_gt 0.1110
_refine_ls_wR_factor_ref 0.1323
_reflns_Friedel_coverage 0.000
_reflns_number_gt 6209
_reflns_number_total 9751
_reflns_threshold_expression 'I > 2\s(I)'
_cod_data_source_file d2dt02012b2.cif
_cod_data_source_block 1
_cod_database_code 7710756
_shelx_shelxl_version_number 2018/3
_shelx_space_group_comment
;
The symmetry employed for this shelxl refinement is uniquely defined
by the following loop, which should always be used as a source of
symmetry information in preference to the above space-group names.
They are only intended as comments.
;
_olex2_refinement_description
;
1. Fixed Uiso
 At 1.2 times of:
  All C(H) groups, All C(H,H) groups
 At 1.5 times of:
  All C(H,H,H) groups
2.a Secondary CH2 refined with riding coordinates:
 C2(H2A,H2B), C3(H3A,H3B), C4(H4A,H4B), C22(H22A,H22B), C23(H23A,H23B),
 C24(H24A,H24B)
2.b Aromatic/amide H refined with riding coordinates:
 C7(H7), C8(H8), C9(H9), C10(H10), C12(H12), C13(H13), C14(H14), C15(H15),
 C16(H16), C17(H17), C18(H18), C19(H19), C27(H27), C28(H28), C29(H29), C30(H30),
  C32(H32), C33(H33), C34(H34), C35(H35), C36(H36), C37(H37), C38(H38), C39(H39)
2.c Idealised Me refined as rotating group:
 C5(H5A,H5B,H5C), C25(H25A,H25B,H25C)
;
_olex2_submission_special_instructions 'No special instructions were received'
_oxdiff_exptl_absorpt_empirical_details
;
Empirical correction (ABSPACK) includes:
- Absorption correction using spherical harmonics
- Frame scaling
;

loop_
_space_group_symop_operation_xyz
'x, y, z'
'-x, -y, -z'

loop_
_atom_site_label
_atom_site_type_symbol
_atom_site_fract_x
_atom_site_fract_y
_atom_site_fract_z
_atom_site_U_iso_or_equiv
_atom_site_adp_type
_atom_site_occupancy
_atom_site_site_symmetry_order
_atom_site_calc_flag
_atom_site_refinement_flags_posn
_atom_site_refinement_flags_adp
_atom_site_refinement_flags_occupancy
_atom_site_disorder_assembly
_atom_site_disorder_group
S1 S 0.13483(9) 0.70737(9) -0.00742(8) 0.0295(3) Uani 1 1 d . . . . .
S2 S 0.12107(8) 0.70854(8) 0.19353(7) 0.0236(3) Uani 1 1 d . . . . .
S3 S 0.49929(8) 0.37714(8) 0.07012(7) 0.0195(2) Uani 1 1 d . . . . .
Mg1 Mg 0.34448(10) 0.55606(10) 0.06568(9) 0.0172(3) Uani 1 1 d . . . . .
N1 N 0.2546(2) 0.4992(3) -0.0268(2) 0.0193(8) Uani 1 1 d . . . . .
N2 N 0.2192(2) 0.4936(3) 0.1785(2) 0.0178(7) Uani 1 1 d . . . . .
N3 N 0.4471(2) 0.5629(3) 0.1665(2) 0.0185(7) Uani 1 1 d . . . . .
C1 C 0.2158(3) 0.7095(3) 0.0800(3) 0.0211(9) Uani 1 1 d . . . . .
C2 C 0.2640(3) 0.8185(3) 0.0720(3) 0.0302(11) Uani 1 1 d . . . . .
H2A H 0.312714 0.815897 0.117093 0.036 Uiso 1 1 calc R U . . .
H2B H 0.314173 0.821293 0.009546 0.036 Uiso 1 1 calc R U . . .
C3 C 0.1776(3) 0.9265(3) 0.0877(3) 0.0295(10) Uani 1 1 d . . . . .
H3A H 0.127997 0.929884 0.043218 0.035 Uiso 1 1 calc R U . . .
H3B H 0.128311 0.925667 0.150720 0.035 Uiso 1 1 calc R U . . .
C4 C 0.2311(4) 1.0289(4) 0.0771(4) 0.0604(17) Uani 1 1 d . . . . .
H4A H 0.280774 1.029936 0.014202 0.072 Uiso 1 1 calc R U . . .
H4B H 0.280139 1.026287 0.121969 0.072 Uiso 1 1 calc R U . . .
C5 C 0.1423(4) 1.1366(4) 0.0925(4) 0.0648(17) Uani 1 1 d . . . . .
H5A H 0.093407 1.139879 0.048291 0.097 Uiso 1 1 calc R U . . .
H5B H 0.181864 1.200539 0.083333 0.097 Uiso 1 1 calc R U . . .
H5C H 0.095087 1.137857 0.155647 0.097 Uiso 1 1 calc R U . . .
C6 C 0.1678(3) 0.5701(3) -0.0482(3) 0.0227(9) Uani 1 1 d . . . . .
C7 C 0.0999(3) 0.5378(4) -0.1032(3) 0.0328(11) Uani 1 1 d . . . . .
H7 H 0.038399 0.588925 -0.117650 0.039 Uiso 1 1 calc R U . . .
C8 C 0.1239(3) 0.4313(4) -0.1356(3) 0.0352(12) Uani 1 1 d . . . . .
H8 H 0.079527 0.408277 -0.173696 0.042 Uiso 1 1 calc R U . . .
C9 C 0.2127(3) 0.3572(4) -0.1131(3) 0.0338(11) Uani 1 1 d . . . . .
H9 H 0.229731 0.282743 -0.134282 0.041 Uiso 1 1 calc R U . . .
C10 C 0.2751(3) 0.3948(3) -0.0592(3) 0.0255(10) Uani 1 1 d . . . . .
H10 H 0.336415 0.344377 -0.043718 0.031 Uiso 1 1 calc R U . . .
C11 C 0.1365(3) 0.5686(3) 0.2271(3) 0.0185(9) Uani 1 1 d . . . . .
C12 C 0.0578(3) 0.5411(4) 0.3053(3) 0.0307(11) Uani 1 1 d . . . . .
H12 H 0.001165 0.596718 0.339707 0.037 Uiso 1 1 calc R U . . .
C13 C 0.0640(3) 0.4321(4) 0.3315(3) 0.0339(12) Uani 1 1 d . . . . .
H13 H 0.011301 0.411197 0.384261 0.041 Uiso 1 1 calc R U . . .
C14 C 0.1479(3) 0.3528(4) 0.2802(3) 0.0325(11) Uani 1 1 d . . . . .
H14 H 0.153255 0.276673 0.296248 0.039 Uiso 1 1 calc R U . . .
C15 C 0.2226(3) 0.3875(3) 0.2056(3) 0.0253(10) Uani 1 1 d . . . . .
H15 H 0.280523 0.333197 0.170834 0.030 Uiso 1 1 calc R U . . .
C16 C 0.4527(3) 0.6322(3) 0.2331(3) 0.0252(10) Uani 1 1 d . . . . .
H16 H 0.406661 0.703685 0.238215 0.030 Uiso 1 1 calc R U . . .
C17 C 0.5223(3) 0.6034(4) 0.2938(3) 0.0321(11) Uani 1 1 d . . . . .
H17 H 0.525370 0.654082 0.339505 0.039 Uiso 1 1 calc R U . . .
C18 C 0.5883(4) 0.4979(4) 0.2867(3) 0.0362(12) Uani 1 1 d . . . . .
H18 H 0.637143 0.475445 0.327754 0.043 Uiso 1 1 calc R U . . .
C19 C 0.5821(3) 0.4267(4) 0.2197(3) 0.0281(10) Uani 1 1 d . . . . .
H19 H 0.625785 0.354163 0.214690 0.034 Uiso 1 1 calc R U . . .
C20 C 0.5116(3) 0.4614(3) 0.1594(3) 0.0205(9) Uani 1 1 d . . . . .
S4 S 0.20960(8) 0.23851(8) 0.66697(7) 0.0188(2) Uani 1 1 d . . . . .
S5 S 0.10225(7) 0.23999(8) 0.51025(7) 0.0192(2) Uani 1 1 d . . . . .
S6 S 0.47533(7) -0.12010(8) 0.44344(7) 0.0156(2) Uani 1 1 d . . . . .
Mg2 Mg 0.34570(9) 0.06864(10) 0.50197(9) 0.0139(3) Uani 1 1 d . . . . .
N4 N 0.2677(2) 0.0180(3) 0.6412(2) 0.0154(7) Uani 1 1 d . . . . .
N5 N 0.2027(2) 0.0349(2) 0.4463(2) 0.0146(7) Uani 1 1 d . . . . .
N6 N 0.4379(2) 0.0701(2) 0.3565(2) 0.0153(7) Uani 1 1 d . . . . .
C21 C 0.2373(3) 0.2311(3) 0.5419(2) 0.0154(8) Uani 1 1 d . . . . .
C22 C 0.2959(3) 0.3285(3) 0.5005(3) 0.0194(9) Uani 1 1 d . . . . .
H22A H 0.370422 0.319555 0.518114 0.023 Uiso 1 1 calc R U . . .
H22B H 0.312480 0.321860 0.432335 0.023 Uiso 1 1 calc R U . . .
C23 C 0.2338(3) 0.4456(3) 0.5262(3) 0.0221(9) Uani 1 1 d . . . . .
H23A H 0.158539 0.456249 0.509693 0.027 Uiso 1 1 calc R U . . .
H23B H 0.220033 0.455450 0.593862 0.027 Uiso 1 1 calc R U . . .
C24 C 0.3006(4) 0.5323(4) 0.4777(3) 0.0388(12) Uani 1 1 d . . . . .
H24A H 0.313489 0.522590 0.410083 0.047 Uiso 1 1 calc R U . . .
H24B H 0.376308 0.520463 0.493465 0.047 Uiso 1 1 calc R U . . .
C25 C 0.2407(4) 0.6513(4) 0.5034(4) 0.0576(17) Uani 1 1 d . . . . .
H25A H 0.290900 0.703027 0.473966 0.086 Uiso 1 1 calc R U . . .
H25B H 0.223420 0.660452 0.570661 0.086 Uiso 1 1 calc R U . . .
H25C H 0.169382 0.666382 0.481904 0.086 Uiso 1 1 calc R U . . .
C26 C 0.2114(3) 0.0993(3) 0.7016(3) 0.0154(8) Uani 1 1 d . . . . .
C27 C 0.1554(3) 0.0777(3) 0.7913(3) 0.0187(9) Uani 1 1 d . . . . .
H27 H 0.115422 0.136736 0.832132 0.022 Uiso 1 1 calc R U . . .
C28 C 0.1588(3) -0.0305(3) 0.8201(3) 0.0254(10) Uani 1 1 d . . . . .
H28 H 0.122265 -0.047001 0.881551 0.030 Uiso 1 1 calc R U . . .
C29 C 0.2158(3) -0.1148(3) 0.7591(3) 0.0251(10) Uani 1 1 d . . . . .
H29 H 0.218527 -0.190065 0.777451 0.030 Uiso 1 1 calc R U . . .
C30 C 0.2685(3) -0.0874(3) 0.6712(3) 0.0205(9) Uani 1 1 d . . . . .
H30 H 0.307478 -0.145603 0.629249 0.025 Uiso 1 1 calc R U . . .
C31 C 0.1127(3) 0.1163(3) 0.4510(2) 0.0159(8) Uani 1 1 d . . . . .
C32 C 0.0231(3) 0.1074(3) 0.4100(3) 0.0197(9) Uani 1 1 d . . . . .
H32 H -0.039196 0.166862 0.413831 0.024 Uiso 1 1 calc R U . . .
C33 C 0.0255(3) 0.0122(3) 0.3641(3) 0.0220(9) Uani 1 1 d . . . . .
H33 H -0.035054 0.004828 0.335685 0.026 Uiso 1 1 calc R U . . .
C34 C 0.1172(3) -0.0735(3) 0.3596(3) 0.0213(9) Uani 1 1 d . . . . .
H34 H 0.120442 -0.140904 0.328987 0.026 Uiso 1 1 calc R U . . .
C35 C 0.2033(3) -0.0581(3) 0.4007(3) 0.0173(9) Uani 1 1 d . . . . .
H35 H 0.266896 -0.116232 0.396618 0.021 Uiso 1 1 calc R U . . .
C36 C 0.4422(3) 0.1367(3) 0.2827(3) 0.0226(9) Uani 1 1 d . . . . .
H36 H 0.409426 0.212656 0.292344 0.027 Uiso 1 1 calc R U . . .
C37 C 0.4915(3) 0.1007(4) 0.1938(3) 0.0293(11) Uani 1 1 d . . . . .
H37 H 0.494376 0.150646 0.143186 0.035 Uiso 1 1 calc R U . . .
C38 C 0.5367(3) -0.0104(4) 0.1801(3) 0.0289(11) Uani 1 1 d . . . . .
H38 H 0.569929 -0.038102 0.119307 0.035 Uiso 1 1 calc R U . . .
C39 C 0.5336(3) -0.0805(3) 0.2542(3) 0.0218(9) Uani 1 1 d . . . . .
H39 H 0.564708 -0.156983 0.245376 0.026 Uiso 1 1 calc R U . . .
C40 C 0.4839(3) -0.0378(3) 0.3431(3) 0.0176(9) Uani 1 1 d . . . . .

loop_
_atom_site_aniso_label
_atom_site_aniso_U_11
_atom_site_aniso_U_22
_atom_site_aniso_U_33
_atom_site_aniso_U_23
_atom_site_aniso_U_13
_atom_site_aniso_U_12
S1 0.0296(6) 0.0313(7) 0.0270(6) -0.0007(5) -0.0129(5) 0.0050(5)
S2 0.0239(5) 0.0192(6) 0.0240(6) -0.0054(5) -0.0008(4) 0.0014(4)
S3 0.0179(5) 0.0168(5) 0.0220(6) -0.0015(4) -0.0019(4) -0.0018(4)
Mg1 0.0148(6) 0.0174(7) 0.0191(7) -0.0024(6) -0.0028(5) -0.0025(5)
N1 0.0146(16) 0.027(2) 0.0167(18) -0.0013(15) -0.0025(13) -0.0048(15)
N2 0.0158(16) 0.0215(19) 0.0164(18) -0.0017(15) -0.0044(13) -0.0030(14)
N3 0.0175(16) 0.0195(19) 0.0180(19) -0.0032(15) -0.0016(14) -0.0041(14)
C1 0.0182(19) 0.023(2) 0.021(2) -0.0017(18) -0.0022(17) -0.0041(17)
C2 0.025(2) 0.022(3) 0.040(3) 0.000(2) -0.003(2) -0.0003(19)
C3 0.036(2) 0.022(2) 0.029(3) 0.001(2) -0.007(2) -0.003(2)
C4 0.057(3) 0.033(3) 0.085(5) 0.001(3) -0.001(3) -0.012(3)
C5 0.075(4) 0.032(3) 0.082(5) -0.006(3) -0.007(3) -0.005(3)
C6 0.018(2) 0.032(3) 0.017(2) -0.0024(19) -0.0035(17) -0.0036(19)
C7 0.023(2) 0.051(3) 0.026(3) -0.010(2) -0.0112(19) 0.002(2)
C8 0.025(2) 0.059(4) 0.026(3) -0.013(2) -0.0102(19) -0.012(2)
C9 0.029(2) 0.038(3) 0.033(3) -0.014(2) -0.001(2) -0.009(2)
C10 0.029(2) 0.025(3) 0.025(2) -0.0029(19) -0.0050(19) -0.0088(19)
C11 0.0163(19) 0.023(2) 0.017(2) -0.0026(18) -0.0067(16) -0.0017(17)
C12 0.022(2) 0.041(3) 0.022(3) 0.002(2) 0.0034(18) 0.004(2)
C13 0.028(2) 0.038(3) 0.025(3) 0.009(2) 0.006(2) 0.005(2)
C14 0.024(2) 0.029(3) 0.037(3) 0.008(2) 0.004(2) 0.000(2)
C15 0.019(2) 0.021(2) 0.032(3) -0.005(2) -0.0019(18) 0.0060(17)
C16 0.026(2) 0.026(3) 0.024(2) -0.0055(19) -0.0033(19) -0.0088(19)
C17 0.032(2) 0.047(3) 0.021(3) -0.007(2) -0.007(2) -0.014(2)
C18 0.031(2) 0.057(4) 0.024(3) 0.003(2) -0.014(2) -0.006(2)
C19 0.027(2) 0.029(3) 0.026(3) 0.002(2) -0.0091(19) 0.002(2)
C20 0.018(2) 0.024(2) 0.019(2) 0.0008(18) -0.0016(17) -0.0077(18)
S4 0.0223(5) 0.0164(5) 0.0173(5) -0.0033(4) -0.0046(4) -0.0012(4)
S5 0.0151(5) 0.0184(6) 0.0250(6) -0.0037(4) -0.0084(4) 0.0010(4)
S6 0.0129(4) 0.0151(5) 0.0190(5) -0.0008(4) -0.0052(4) -0.0008(4)
Mg2 0.0119(6) 0.0134(7) 0.0166(7) -0.0012(5) -0.0040(5) -0.0013(5)
N4 0.0099(15) 0.0193(18) 0.0176(18) 0.0025(14) -0.0047(13) -0.0025(13)
N5 0.0130(15) 0.0162(18) 0.0142(17) -0.0005(14) -0.0022(13) -0.0026(13)
N6 0.0112(15) 0.0167(18) 0.0177(18) -0.0002(14) -0.0038(13) -0.0007(13)
C21 0.0155(18) 0.017(2) 0.015(2) 0.0001(16) -0.0067(15) -0.0036(16)
C22 0.0158(19) 0.018(2) 0.024(2) -0.0025(18) -0.0055(16) 0.0001(16)
C23 0.018(2) 0.019(2) 0.027(2) 0.0020(19) -0.0045(17) -0.0009(17)
C24 0.032(2) 0.032(3) 0.049(3) 0.003(2) -0.004(2) -0.006(2)
C25 0.046(3) 0.027(3) 0.095(5) 0.011(3) -0.009(3) -0.007(3)
C26 0.0114(17) 0.020(2) 0.017(2) 0.0030(17) -0.0066(15) -0.0025(16)
C27 0.0139(18) 0.026(2) 0.017(2) -0.0023(18) -0.0054(16) -0.0037(17)
C28 0.023(2) 0.033(3) 0.018(2) 0.006(2) -0.0041(18) -0.0050(19)
C29 0.019(2) 0.024(2) 0.033(3) 0.010(2) -0.0084(18) -0.0053(18)
C30 0.0176(19) 0.016(2) 0.028(2) 0.0003(18) -0.0065(17) -0.0001(16)
C31 0.0149(18) 0.021(2) 0.011(2) 0.0032(17) -0.0011(15) -0.0046(16)
C32 0.0132(18) 0.027(2) 0.020(2) 0.0066(19) -0.0075(16) -0.0032(17)
C33 0.0135(19) 0.036(3) 0.020(2) 0.0042(19) -0.0076(16) -0.0088(18)
C34 0.022(2) 0.027(2) 0.016(2) -0.0064(18) -0.0023(17) -0.0103(18)
C35 0.0153(18) 0.014(2) 0.021(2) -0.0028(17) -0.0005(16) -0.0007(16)
C36 0.0179(19) 0.020(2) 0.027(3) 0.0048(19) -0.0047(18) 0.0012(17)
C37 0.029(2) 0.036(3) 0.020(2) 0.010(2) -0.0049(19) -0.001(2)
C38 0.027(2) 0.041(3) 0.013(2) -0.005(2) 0.0026(18) 0.000(2)
C39 0.020(2) 0.027(2) 0.017(2) -0.0046(18) -0.0043(17) -0.0015(18)
C40 0.0121(18) 0.019(2) 0.025(2) -0.0026(18) -0.0072(16) -0.0041(16)

loop_
_atom_type_symbol
_atom_type_description
_atom_type_scat_dispersion_real
_atom_type_scat_dispersion_imag
_atom_type_scat_source
C C 0.0033 0.0016 'International Tables Vol C Tables 4.2.6.8 and 6.1.1.4'
H H 0.0000 0.0000 'International Tables Vol C Tables 4.2.6.8 and 6.1.1.4'
Mg Mg 0.0486 0.0363 'International Tables Vol C Tables 4.2.6.8 and 6.1.1.4'
N N 0.0061 0.0033 'International Tables Vol C Tables 4.2.6.8 and 6.1.1.4'
S S 0.1246 0.1234 'International Tables Vol C Tables 4.2.6.8 and 6.1.1.4'

loop_
_geom_angle_atom_site_label_1
_geom_angle_atom_site_label_2
_geom_angle_atom_site_label_3
_geom_angle
_geom_angle_site_symmetry_1
_geom_angle_site_symmetry_3
_geom_angle_publ_flag
C6 S1 C1 105.06(19) . . ?
C11 S2 C1 104.90(18) . . ?
Mg1 S3 Mg1 94.27(5) . 2_665 ?
C20 S3 Mg1 98.67(12) . 2_665 ?
C20 S3 Mg1 75.84(14) . . ?
S3 Mg1 S3 85.73(5) . 2_665 ?
S3 Mg1 C20 91.41(8) 2_665 . ?
S3 Mg1 C20 37.69(9) . . ?
N1 Mg1 S3 93.61(9) . 2_665 ?
N1 Mg1 S3 99.58(10) . . ?
N1 Mg1 N2 86.45(12) . . ?
N1 Mg1 N3 163.49(14) . . ?
N1 Mg1 C1 86.55(14) . . ?
N1 Mg1 C20 136.37(13) . . ?
N2 Mg1 S3 91.88(9) . . ?
N2 Mg1 S3 177.58(10) . 2_665 ?
N2 Mg1 C1 84.71(13) . . ?
N2 Mg1 C20 86.89(11) . . ?
N3 Mg1 S3 92.47(9) . 2_665 ?
N3 Mg1 S3 65.60(9) . . ?
N3 Mg1 N2 86.84(12) . . ?
N3 Mg1 C1 107.82(14) . . ?
N3 Mg1 C20 28.01(11) . . ?
C1 Mg1 S3 97.71(10) . 2_665 ?
C1 Mg1 S3 172.82(12) . . ?
C1 Mg1 C20 135.54(14) . . ?
C6 N1 Mg1 117.7(3) . . ?
C6 N1 C10 118.1(4) . . ?
C10 N1 Mg1 124.1(3) . . ?
C11 N2 Mg1 116.9(3) . . ?
C11 N2 C15 117.3(3) . . ?
C15 N2 Mg1 125.7(3) . . ?
C16 N3 Mg1 138.2(3) . . ?
C20 N3 Mg1 102.5(3) . . ?
C20 N3 C16 118.9(4) . . ?
S1 C1 S2 109.31(19) . . ?
S1 C1 Mg1 107.99(19) . . ?
S2 C1 Mg1 107.80(19) . . ?
C2 C1 S1 109.0(3) . . ?
C2 C1 S2 107.0(3) . . ?
C2 C1 Mg1 115.6(2) . . ?
C1 C2 H2A 108.0 . . ?
C1 C2 H2B 108.0 . . ?
H2A C2 H2B 107.2 . . ?
C3 C2 C1 117.3(3) . . ?
C3 C2 H2A 108.0 . . ?
C3 C2 H2B 108.0 . . ?
C2 C3 H3A 108.7 . . ?
C2 C3 H3B 108.7 . . ?
H3A C3 H3B 107.6 . . ?
C4 C3 C2 114.1(4) . . ?
C4 C3 H3A 108.7 . . ?
C4 C3 H3B 108.7 . . ?
C3 C4 H4A 109.0 . . ?
C3 C4 H4B 109.0 . . ?
C3 C4 C5 113.0(4) . . ?
H4A C4 H4B 107.8 . . ?
C5 C4 H4A 109.0 . . ?
C5 C4 H4B 109.0 . . ?
C4 C5 H5A 109.5 . . ?
C4 C5 H5B 109.5 . . ?
C4 C5 H5C 109.5 . . ?
H5A C5 H5B 109.5 . . ?
H5A C5 H5C 109.5 . . ?
H5B C5 H5C 109.5 . . ?
N1 C6 S1 120.7(3) . . ?
N1 C6 C7 121.5(4) . . ?
C7 C6 S1 117.8(3) . . ?
C6 C7 H7 120.6 . . ?
C8 C7 C6 118.7(4) . . ?
C8 C7 H7 120.6 . . ?
C7 C8 H8 119.9 . . ?
C7 C8 C9 120.2(4) . . ?
C9 C8 H8 119.9 . . ?
C8 C9 H9 121.2 . . ?
C10 C9 C8 117.7(4) . . ?
C10 C9 H9 121.2 . . ?
N1 C10 C9 123.8(4) . . ?
N1 C10 H10 118.1 . . ?
C9 C10 H10 118.1 . . ?
N2 C11 S2 120.5(3) . . ?
N2 C11 C12 122.5(4) . . ?
C12 C11 S2 116.9(3) . . ?
C11 C12 H12 120.6 . . ?
C13 C12 C11 118.7(4) . . ?
C13 C12 H12 120.6 . . ?
C12 C13 H13 120.3 . . ?
C12 C13 C14 119.3(4) . . ?
C14 C13 H13 120.3 . . ?
C13 C14 H14 121.0 . . ?
C15 C14 C13 118.0(4) . . ?
C15 C14 H14 121.0 . . ?
N2 C15 C14 124.1(4) . . ?
N2 C15 H15 117.9 . . ?
C14 C15 H15 117.9 . . ?
N3 C16 H16 118.7 . . ?
N3 C16 C17 122.5(4) . . ?
C17 C16 H16 118.7 . . ?
C16 C17 H17 120.8 . . ?
C16 C17 C18 118.4(4) . . ?
C18 C17 H17 120.8 . . ?
C17 C18 H18 120.3 . . ?
C19 C18 C17 119.4(4) . . ?
C19 C18 H18 120.3 . . ?
C18 C19 H19 120.2 . . ?
C18 C19 C20 119.6(4) . . ?
C20 C19 H19 120.2 . . ?
S3 C20 Mg1 66.47(13) . . ?
N3 C20 S3 115.7(3) . . ?
N3 C20 Mg1 49.5(2) . . ?
N3 C20 C19 121.3(4) . . ?
C19 C20 S3 123.0(3) . . ?
C19 C20 Mg1 169.3(3) . . ?
C26 S4 C21 103.47(18) . . ?
C31 S5 C21 105.16(17) . . ?
Mg2 S6 Mg2 92.77(5) . 2_656 ?
C40 S6 Mg2 76.13(13) . . ?
C40 S6 Mg2 98.40(12) . 2_656 ?
S6 Mg2 S6 87.23(5) . 2_656 ?
S6 Mg2 C40 37.93(8) . . ?
S6 Mg2 C40 92.70(8) 2_656 . ?
N4 Mg2 S6 98.70(9) . . ?
N4 Mg2 S6 92.26(9) . 2_656 ?
N4 Mg2 N5 92.46(11) . . ?
N4 Mg2 N6 164.17(13) . . ?
N4 Mg2 C21 84.79(13) . . ?
N4 Mg2 C40 135.89(12) . . ?
N5 Mg2 S6 175.06(9) . 2_656 ?
N5 Mg2 S6 93.52(9) . . ?
N5 Mg2 C21 85.05(13) . . ?
N5 Mg2 C40 84.94(11) . . ?
N6 Mg2 S6 65.97(9) . . ?
N6 Mg2 S6 90.90(8) . 2_656 ?
N6 Mg2 N5 84.95(11) . . ?
N6 Mg2 C21 110.46(13) . . ?
N6 Mg2 C40 28.38(10) . . ?
C21 Mg2 S6 176.29(11) . . ?
C21 Mg2 S6 93.91(10) . 2_656 ?
C21 Mg2 C40 138.42(13) . . ?
C26 N4 Mg2 116.9(2) . . ?
C26 N4 C30 117.3(3) . . ?
C30 N4 Mg2 125.8(3) . . ?
C31 N5 Mg2 117.7(2) . . ?
C31 N5 C35 117.4(3) . . ?
C35 N5 Mg2 124.7(2) . . ?
C36 N6 Mg2 139.2(3) . . ?
C36 N6 C40 118.5(3) . . ?
C40 N6 Mg2 100.9(2) . . ?
S4 C21 Mg2 106.23(17) . . ?
S5 C21 S4 107.99(17) . . ?
S5 C21 Mg2 110.63(18) . . ?
C22 C21 S4 108.8(3) . . ?
C22 C21 S5 110.2(2) . . ?
C22 C21 Mg2 112.8(2) . . ?
C21 C22 H22A 107.7 . . ?
C21 C22 H22B 107.7 . . ?
H22A C22 H22B 107.1 . . ?
C23 C22 C21 118.6(3) . . ?
C23 C22 H22A 107.7 . . ?
C23 C22 H22B 107.7 . . ?
C22 C23 H23A 109.1 . . ?
C22 C23 H23B 109.1 . . ?
H23A C23 H23B 107.9 . . ?
C24 C23 C22 112.4(3) . . ?
C24 C23 H23A 109.1 . . ?
C24 C23 H23B 109.1 . . ?
C23 C24 H24A 108.9 . . ?
C23 C24 H24B 108.9 . . ?
C23 C24 C25 113.5(3) . . ?
H24A C24 H24B 107.7 . . ?
C25 C24 H24A 108.9 . . ?
C25 C24 H24B 108.9 . . ?
C24 C25 H25A 109.5 . . ?
C24 C25 H25B 109.5 . . ?
C24 C25 H25C 109.5 . . ?
H25A C25 H25B 109.5 . . ?
H25A C25 H25C 109.5 . . ?
H25B C25 H25C 109.5 . . ?
N4 C26 S4 119.3(3) . . ?
N4 C26 C27 122.4(3) . . ?
C27 C26 S4 118.2(3) . . ?
C26 C27 H27 120.6 . . ?
C28 C27 C26 118.9(4) . . ?
C28 C27 H27 120.6 . . ?
C27 C28 H28 120.3 . . ?
C27 C28 C29 119.5(4) . . ?
C29 C28 H28 120.3 . . ?
C28 C29 H29 120.8 . . ?
C30 C29 C28 118.5(4) . . ?
C30 C29 H29 120.8 . . ?
N4 C30 C29 123.4(4) . . ?
N4 C30 H30 118.3 . . ?
C29 C30 H30 118.3 . . ?
N5 C31 S5 121.1(3) . . ?
N5 C31 C32 122.2(4) . . ?
C32 C31 S5 116.7(3) . . ?
C31 C32 H32 120.3 . . ?
C33 C32 C31 119.4(4) . . ?
C33 C32 H32 120.3 . . ?
C32 C33 H33 120.4 . . ?
C32 C33 C34 119.2(4) . . ?
C34 C33 H33 120.4 . . ?
C33 C34 H34 120.9 . . ?
C35 C34 C33 118.1(4) . . ?
C35 C34 H34 120.9 . . ?
N5 C35 C34 123.7(3) . . ?
N5 C35 H35 118.2 . . ?
C34 C35 H35 118.2 . . ?
N6 C36 H36 118.3 . . ?
N6 C36 C37 123.3(4) . . ?
C37 C36 H36 118.3 . . ?
C36 C37 H37 121.0 . . ?
C36 C37 C38 118.0(4) . . ?
C38 C37 H37 121.0 . . ?
C37 C38 H38 120.0 . . ?
C39 C38 C37 120.0(4) . . ?
C39 C38 H38 120.0 . . ?
C38 C39 H39 120.5 . . ?
C38 C39 C40 118.9(4) . . ?
C40 C39 H39 120.5 . . ?
S6 C40 Mg2 65.94(12) . . ?
N6 C40 S6 115.8(3) . . ?
N6 C40 Mg2 50.75(18) . . ?
N6 C40 C39 121.2(4) . . ?
C39 C40 S6 122.9(3) . . ?
C39 C40 Mg2 167.3(3) . . ?

loop_
_geom_bond_atom_site_label_1
_geom_bond_atom_site_label_2
_geom_bond_distance
_geom_bond_site_symmetry_2
_geom_bond_publ_flag
S1 C1 1.810(4) . ?
S1 C6 1.759(4) . ?
S2 C1 1.811(4) . ?
S2 C11 1.759(4) . ?
S3 Mg1 2.6484(15) 2_665 ?
S3 Mg1 2.6431(15) . ?
S3 C20 1.763(4) . ?
Mg1 N1 2.149(3) . ?
Mg1 N2 2.204(3) . ?
Mg1 N3 2.177(3) . ?
Mg1 C1 2.212(4) . ?
Mg1 C20 2.795(4) . ?
N1 C6 1.339(5) . ?
N1 C10 1.348(5) . ?
N2 C11 1.332(4) . ?
N2 C15 1.345(5) . ?
N3 C16 1.352(5) . ?
N3 C20 1.345(5) . ?
C1 C2 1.542(5) . ?
C2 H2A 0.9900 . ?
C2 H2B 0.9900 . ?
C2 C3 1.530(5) . ?
C3 H3A 0.9900 . ?
C3 H3B 0.9900 . ?
C3 C4 1.502(6) . ?
C4 H4A 0.9900 . ?
C4 H4B 0.9900 . ?
C4 C5 1.543(6) . ?
C5 H5A 0.9800 . ?
C5 H5B 0.9800 . ?
C5 H5C 0.9800 . ?
C6 C7 1.401(5) . ?
C7 H7 0.9500 . ?
C7 C8 1.369(6) . ?
C8 H8 0.9500 . ?
C8 C9 1.383(6) . ?
C9 H9 0.9500 . ?
C9 C10 1.366(5) . ?
C10 H10 0.9500 . ?
C11 C12 1.398(5) . ?
C12 H12 0.9500 . ?
C12 C13 1.372(5) . ?
C13 H13 0.9500 . ?
C13 C14 1.386(5) . ?
C14 H14 0.9500 . ?
C14 C15 1.368(5) . ?
C15 H15 0.9500 . ?
C16 H16 0.9500 . ?
C16 C17 1.374(6) . ?
C17 H17 0.9500 . ?
C17 C18 1.393(6) . ?
C18 H18 0.9500 . ?
C18 C19 1.373(6) . ?
C19 H19 0.9500 . ?
C19 C20 1.388(5) . ?
S4 C21 1.814(4) . ?
S4 C26 1.763(4) . ?
S5 C21 1.800(4) . ?
S5 C31 1.755(4) . ?
S6 Mg2 2.6182(15) . ?
S6 Mg2 2.6772(15) 2_656 ?
S6 C40 1.762(4) . ?
Mg2 N4 2.184(3) . ?
Mg2 N5 2.202(3) . ?
Mg2 N6 2.195(3) . ?
Mg2 C21 2.209(4) . ?
Mg2 C40 2.784(4) . ?
N4 C26 1.347(4) . ?
N4 C30 1.350(4) . ?
N5 C31 1.339(4) . ?
N5 C35 1.348(4) . ?
N6 C36 1.340(4) . ?
N6 C40 1.347(4) . ?
C21 C22 1.535(5) . ?
C22 H22A 0.9900 . ?
C22 H22B 0.9900 . ?
C22 C23 1.519(5) . ?
C23 H23A 0.9900 . ?
C23 H23B 0.9900 . ?
C23 C24 1.512(5) . ?
C24 H24A 0.9900 . ?
C24 H24B 0.9900 . ?
C24 C25 1.533(6) . ?
C25 H25A 0.9800 . ?
C25 H25B 0.9800 . ?
C25 H25C 0.9800 . ?
C26 C27 1.389(5) . ?
C27 H27 0.9500 . ?
C27 C28 1.376(5) . ?
C28 H28 0.9500 . ?
C28 C29 1.380(5) . ?
C29 H29 0.9500 . ?
C29 C30 1.374(5) . ?
C30 H30 0.9500 . ?
C31 C32 1.390(5) . ?
C32 H32 0.9500 . ?
C32 C33 1.368(5) . ?
C33 H33 0.9500 . ?
C33 C34 1.385(5) . ?
C34 H34 0.9500 . ?
C34 C35 1.374(5) . ?
C35 H35 0.9500 . ?
C36 H36 0.9500 . ?
C36 C37 1.374(5) . ?
C37 H37 0.9500 . ?
C37 C38 1.381(5) . ?
C38 H38 0.9500 . ?
C38 C39 1.369(5) . ?
C39 H39 0.9500 . ?
C39 C40 1.400(5) . ?

loop_
_geom_torsion_atom_site_label_1
_geom_torsion_atom_site_label_2
_geom_torsion_atom_site_label_3
_geom_torsion_atom_site_label_4
_geom_torsion
_geom_torsion_site_symmetry_1
_geom_torsion_site_symmetry_2
_geom_torsion_site_symmetry_3
_geom_torsion_site_symmetry_4
_geom_torsion_publ_flag
S1 C1 C2 C3 62.0(4) . . . . ?
S1 C6 C7 C8 -179.9(3) . . . . ?
S2 C1 C2 C3 -56.1(4) . . . . ?
S2 C11 C12 C13 177.3(3) . . . . ?
Mg1 S3 C20 Mg1 92.25(6) 2_665 . . . ?
Mg1 S3 C20 N3 87.0(3) 2_665 . . . ?
Mg1 S3 C20 N3 -5.3(2) . . . . ?
Mg1 S3 C20 C19 -93.4(3) 2_665 . . . ?
Mg1 S3 C20 C19 174.3(3) . . . . ?
Mg1 N1 C6 S1 3.8(4) . . . . ?
Mg1 N1 C6 C7 -175.9(3) . . . . ?
Mg1 N1 C10 C9 175.5(3) . . . . ?
Mg1 N2 C11 S2 6.6(4) . . . . ?
Mg1 N2 C11 C12 -174.3(3) . . . . ?
Mg1 N2 C15 C14 175.2(3) . . . . ?
Mg1 N3 C16 C17 171.6(3) . . . . ?
Mg1 N3 C20 S3 6.3(3) . . . . ?
Mg1 N3 C20 C19 -173.2(3) . . . . ?
Mg1 C1 C2 C3 -176.2(3) . . . . ?
N1 C6 C7 C8 -0.2(6) . . . . ?
N2 C11 C12 C13 -1.9(6) . . . . ?
N3 C16 C17 C18 -0.9(6) . . . . ?
C1 S1 C6 N1 -12.4(3) . . . . ?
C1 S1 C6 C7 167.3(3) . . . . ?
C1 S2 C11 N2 10.3(4) . . . . ?
C1 S2 C11 C12 -169.0(3) . . . . ?
C1 C2 C3 C4 -179.0(4) . . . . ?
C2 C3 C4 C5 179.6(4) . . . . ?
C6 S1 C1 S2 -102.8(2) . . . . ?
C6 S1 C1 Mg1 14.2(2) . . . . ?
C6 S1 C1 C2 140.5(3) . . . . ?
C6 N1 C10 C9 0.3(5) . . . . ?
C6 C7 C8 C9 0.9(6) . . . . ?
C7 C8 C9 C10 -0.9(6) . . . . ?
C8 C9 C10 N1 0.3(6) . . . . ?
C10 N1 C6 S1 179.3(3) . . . . ?
C10 N1 C6 C7 -0.4(5) . . . . ?
C11 S2 C1 S1 96.1(2) . . . . ?
C11 S2 C1 Mg1 -21.0(2) . . . . ?
C11 S2 C1 C2 -145.9(3) . . . . ?
C11 N2 C15 C14 -1.0(6) . . . . ?
C11 C12 C13 C14 0.2(7) . . . . ?
C12 C13 C14 C15 0.9(7) . . . . ?
C13 C14 C15 N2 -0.6(7) . . . . ?
C15 N2 C11 S2 -176.9(3) . . . . ?
C15 N2 C11 C12 2.2(6) . . . . ?
C16 N3 C20 S3 -179.7(3) . . . . ?
C16 N3 C20 Mg1 174.0(4) . . . . ?
C16 N3 C20 C19 0.8(5) . . . . ?
C16 C17 C18 C19 0.2(6) . . . . ?
C17 C18 C19 C20 0.9(6) . . . . ?
C18 C19 C20 S3 179.0(3) . . . . ?
C18 C19 C20 Mg1 -30.1(18) . . . . ?
C18 C19 C20 N3 -1.4(6) . . . . ?
C20 N3 C16 C17 0.4(5) . . . . ?
S4 C21 C22 C23 -59.3(4) . . . . ?
S4 C26 C27 C28 -178.2(3) . . . . ?
S5 C21 C22 C23 59.0(4) . . . . ?
S5 C31 C32 C33 -178.9(3) . . . . ?
Mg2 S6 C40 Mg2 -90.79(5) 2_656 . . . ?
Mg2 S6 C40 N6 -81.3(3) 2_656 . . . ?
Mg2 S6 C40 N6 9.5(2) . . . . ?
Mg2 S6 C40 C39 99.6(3) 2_656 . . . ?
Mg2 S6 C40 C39 -169.6(3) . . . . ?
Mg2 N4 C26 S4 -2.8(4) . . . . ?
Mg2 N4 C26 C27 178.1(3) . . . . ?
Mg2 N4 C30 C29 -178.5(3) . . . . ?
Mg2 N5 C31 S5 -6.7(4) . . . . ?
Mg2 N5 C31 C32 173.7(3) . . . . ?
Mg2 N5 C35 C34 -174.2(3) . . . . ?
Mg2 N6 C36 C37 -163.4(3) . . . . ?
Mg2 N6 C40 S6 -11.3(3) . . . . ?
Mg2 N6 C40 C39 167.9(3) . . . . ?
Mg2 C21 C22 C23 -176.9(3) . . . . ?
N4 C26 C27 C28 0.9(5) . . . . ?
N5 C31 C32 C33 0.7(5) . . . . ?
N6 C36 C37 C38 1.4(6) . . . . ?
C21 S4 C26 N4 22.9(3) . . . . ?
C21 S4 C26 C27 -158.0(3) . . . . ?
C21 S5 C31 N5 7.1(3) . . . . ?
C21 S5 C31 C32 -173.3(3) . . . . ?
C21 C22 C23 C24 -178.2(4) . . . . ?
C22 C23 C24 C25 -179.2(4) . . . . ?
C26 S4 C21 S5 88.2(2) . . . . ?
C26 S4 C21 Mg2 -30.46(19) . . . . ?
C26 S4 C21 C22 -152.1(2) . . . . ?
C26 N4 C30 C29 -0.3(5) . . . . ?
C26 C27 C28 C29 -1.1(6) . . . . ?
C27 C28 C29 C30 0.6(6) . . . . ?
C28 C29 C30 N4 0.1(6) . . . . ?
C30 N4 C26 S4 178.9(3) . . . . ?
C30 N4 C26 C27 -0.2(5) . . . . ?
C31 S5 C21 S4 -119.94(19) . . . . ?
C31 S5 C21 Mg2 -4.1(2) . . . . ?
C31 S5 C21 C22 121.3(3) . . . . ?
C31 N5 C35 C34 -0.3(5) . . . . ?
C31 C32 C33 C34 0.1(5) . . . . ?
C32 C33 C34 C35 -1.0(5) . . . . ?
C33 C34 C35 N5 1.1(5) . . . . ?
C35 N5 C31 S5 179.0(2) . . . . ?
C35 N5 C31 C32 -0.6(5) . . . . ?
C36 N6 C40 S6 179.9(3) . . . . ?
C36 N6 C40 Mg2 -168.9(4) . . . . ?
C36 N6 C40 C39 -1.0(5) . . . . ?
C36 C37 C38 C39 -1.3(6) . . . . ?
C37 C38 C39 C40 0.2(6) . . . . ?
C38 C39 C40 S6 -179.9(3) . . . . ?
C38 C39 C40 Mg2 48.6(14) . . . . ?
C38 C39 C40 N6 1.0(5) . . . . ?
C40 N6 C36 C37 -0.2(5) . . . . ?
